data_4033288
loop_
_publ_author_name
'Feng, Manli'
'Yang, Pengfei'
'Yang, Gaosheng'
'Chen, Wenlong'
'Chai, Zhuo'

_publ_section_title
;
 FeCl3-Promoted [3 + 2] Annulations of \g-Butyrolactone Fused
 Cyclopropanes with Heterocumulenes.
;
_journal_name_full 'The Journal of organic chemistry'
_journal_paper_doi 10.1021/acs.joc.7b02561
_journal_year 2017
_chemical_formula_sum 'C27 H32 N2 O4'
_chemical_formula_weight 448.55
_chemical_name_systematic
; 
 ? 
;
_space_group_IT_number 14
_symmetry_cell_setting monoclinic
_symmetry_space_group_name_Hall '-P 2yn'
_symmetry_space_group_name_H-M 'P 1 21/n 1'
_atom_sites_solution_hydrogens geom
_atom_sites_solution_primary direct
_atom_sites_solution_secondary difmap
_audit_creation_method SHELXL-97
_cell_angle_alpha 90.00
_cell_angle_beta 96.153(11)
_cell_angle_gamma 90.00
_cell_formula_units_Z 4
_cell_length_a 9.486(9)
_cell_length_b 10.990(10)
_cell_length_c 23.98(2)
_cell_measurement_reflns_used 8457
_cell_measurement_temperature 293(2)
_cell_measurement_theta_max 25.71
_cell_measurement_theta_min 2.24
_cell_volume 2486(4)
_computing_cell_refinement 'Bruker SMART'
_computing_data_collection 'Bruker SMART'
_computing_data_reduction 'Bruker SAINT'
_computing_molecular_graphics 'Bruker SHELXTL'
_computing_publication_material 'Bruker SHELXTL'
_computing_structure_refinement 'Bruker SHELXTL'
_computing_structure_solution 'Bruker SHELXTL'
_diffrn_ambient_temperature 293(2)
_diffrn_measured_fraction_theta_full 0.969
_diffrn_measured_fraction_theta_max 0.969
_diffrn_measurement_device_type 'CCD area detector'
_diffrn_measurement_method 'phi and omega scans'
_diffrn_radiation_monochromator graphite
_diffrn_radiation_source 'fine-focus sealed tube'
_diffrn_radiation_type MoK\a
_diffrn_radiation_wavelength 0.71073
_diffrn_reflns_av_R_equivalents 0.0475
_diffrn_reflns_av_sigmaI/netI 0.0397
_diffrn_reflns_limit_h_max 11
_diffrn_reflns_limit_h_min -11
_diffrn_reflns_limit_k_max 12
_diffrn_reflns_limit_k_min -13
_diffrn_reflns_limit_l_max 28
_diffrn_reflns_limit_l_min -28
_diffrn_reflns_number 18249
_diffrn_reflns_theta_full 25.00
_diffrn_reflns_theta_max 25.00
_diffrn_reflns_theta_min 2.04
_exptl_absorpt_coefficient_mu 0.080
_exptl_absorpt_correction_T_max 0.9841
_exptl_absorpt_correction_T_min 0.9817
_exptl_absorpt_correction_type none
_exptl_crystal_colour colourless
_exptl_crystal_density_diffrn 1.199
_exptl_crystal_density_method 'not measured'
_exptl_crystal_description block
_exptl_crystal_F_000 960
_exptl_crystal_size_max 0.23
_exptl_crystal_size_mid 0.21
_exptl_crystal_size_min 0.20
_refine_diff_density_max 0.352
_refine_diff_density_min -0.290
_refine_diff_density_rms 0.053
_refine_ls_extinction_method none
_refine_ls_goodness_of_fit_ref 0.938
_refine_ls_hydrogen_treatment mixed
_refine_ls_matrix_type full
_refine_ls_number_parameters 303
_refine_ls_number_reflns 4247
_refine_ls_number_restraints 0
_refine_ls_restrained_S_all 0.938
_refine_ls_R_factor_all 0.0923
_refine_ls_R_factor_gt 0.0676
_refine_ls_shift/su_max 0.000
_refine_ls_shift/su_mean 0.000
_refine_ls_structure_factor_coef Fsqd
_refine_ls_weighting_details 'calc w=1/[\s^2^(Fo^2^)+(0.2000P)^2^+0.0000P] where P=(Fo^2^+2Fc^2^)/3'
_refine_ls_weighting_scheme calc
_refine_ls_wR_factor_gt 0.2131
_refine_ls_wR_factor_ref 0.2381
_reflns_number_gt 3060
_reflns_number_total 4247
_reflns_threshold_expression >2sigma(I)
_cod_data_source_file jo7b02561_si_002.cif
_cod_data_source_block 21a_Compound_5ab
_cod_depositor_comments
;
The following automatic conversions were performed:

'_symmetry_cell_setting' value 'Monoclinic' changed to 'monoclinic'
according to
/home/data/users/saulius/crontab/automatic-downloads/rss-feeds/ACS/lib/dictionaries/cif_core.dic
dictionary named 'cif_core.dic' version 2.4.2 from 2011-04-26.

Automatic conversion script
Id: cif_fix_values 4973 2017-02-22 13:04:09Z antanas 
;
_cod_original_cell_volume 2485(4)
_cod_original_sg_symbol_H-M 'P2(1)/n  '
_cod_database_code 4033288

loop_
_symmetry_equiv_pos_as_xyz
'x, y, z'
'-x+1/2, y+1/2, -z+1/2'
'-x, -y, -z'
'x-1/2, -y-1/2, z-1/2'

loop_
_atom_site_label
_atom_site_type_symbol
_atom_site_fract_x
_atom_site_fract_y
_atom_site_fract_z
_atom_site_U_iso_or_equiv
_atom_site_adp_type
_atom_site_occupancy
_atom_site_symmetry_multiplicity
_atom_site_calc_flag
_atom_site_refinement_flags
O1 O 1.1655(2) 0.08566(16) 0.06288(7) 0.0624(5) Uani 1 1 d .
N1 N 0.80558(19) 0.17320(17) 0.09026(6) 0.0439(5) Uani 1 1 d .
C10 C 0.8003(2) 0.2944(2) 0.00194(8) 0.0428(5) Uani 1 1 d .
C9 C 0.8589(2) 0.2787(2) 0.06276(8) 0.0420(5) Uani 1 1 d .
H9 H 0.8357 0.3516 0.0835 0.050 Uiso 1 1 calc R
C8 C 1.0186(2) 0.2598(2) 0.07153(8) 0.0433(5) Uani 1 1 d .
H8 H 1.0686 0.3380 0.0732 0.052 Uiso 1 1 calc R
N2 N 0.8658(2) 0.0670(2) 0.17308(7) 0.0595(6) Uani 1 1 d .
C15 C 0.7498(3) 0.1977(2) -0.03129(8) 0.0496(6) Uani 1 1 d .
H15 H 0.7458 0.1204 -0.0158 0.060 Uiso 1 1 calc R
O3 O 1.0089(2) 0.3241(2) 0.20194(8) 0.0813(7) Uani 1 1 d .
C25 C 0.6521(3) 0.1642(3) 0.09327(9) 0.0547(7) Uani 1 1 d .
H25 H 0.6069 0.2046 0.0595 0.066 Uiso 1 1 calc R
C18 C 0.9013(2) 0.1354(2) 0.13532(8) 0.0463(6) Uani 1 1 d .
C17 C 1.0452(2) 0.1922(2) 0.12741(8) 0.0463(6) Uani 1 1 d .
C7 C 1.0786(3) 0.1735(2) 0.02935(8) 0.0503(6) Uani 1 1 d .
H7 H 1.0007 0.1315 0.0071 0.060 Uiso 1 1 calc R
O2 O 1.2268(3) 0.0374(2) 0.15135(8) 0.0851(7) Uani 1 1 d .
C11 C 0.8019(3) 0.4082(2) -0.02164(9) 0.0567(7) Uani 1 1 d .
H11 H 0.8341 0.4741 0.0005 0.068 Uiso 1 1 calc R
C6 C 1.1705(3) 0.2360(2) -0.00886(8) 0.0536(6) Uani 1 1 d .
C16 C 1.1559(3) 0.0968(2) 0.11778(10) 0.0570(6) Uani 1 1 d .
C14 C 0.7051(3) 0.2154(3) -0.08757(9) 0.0604(7) Uani 1 1 d .
H14 H 0.6717 0.1500 -0.1098 0.072 Uiso 1 1 calc R
O4 O 1.2282(2) 0.3057(3) 0.17971(10) 0.1063(9) Uani 1 1 d .
C22 C 0.9666(3) 0.0254(3) 0.22004(9) 0.0683(8) Uani 1 1 d .
H22 H 1.0578 0.0666 0.2186 0.082 Uiso 1 1 calc R
C1 C 1.3045(3) 0.2762(3) 0.01045(10) 0.0637(7) Uani 1 1 d .
H1 H 1.3395 0.2629 0.0477 0.076 Uiso 1 1 calc R
C2 C 1.3871(3) 0.3358(3) -0.02462(14) 0.0839(10) Uani 1 1 d .
H2 H 1.4778 0.3617 -0.0112 0.101 Uiso 1 1 calc R
C19 C 1.1067(3) 0.2792(3) 0.17335(9) 0.0598(7) Uani 1 1 d .
C12 C 0.7566(3) 0.4261(3) -0.07770(11) 0.0694(8) Uani 1 1 d .
H12 H 0.7576 0.5037 -0.0932 0.083 Uiso 1 1 calc R
C13 C 0.7099(3) 0.3287(3) -0.11048(10) 0.0678(8) Uani 1 1 d .
H13 H 0.6815 0.3400 -0.1485 0.081 Uiso 1 1 calc R
C27 C 0.6053(4) 0.2346(4) 0.14294(13) 0.0832(10) Uani 1 1 d .
H27A H 0.6423 0.1957 0.1773 0.125 Uiso 1 1 calc R
H27B H 0.5037 0.2361 0.1404 0.125 Uiso 1 1 calc R
H27C H 0.6407 0.3164 0.1424 0.125 Uiso 1 1 calc R
C5 C 1.1197(4) 0.2571(4) -0.06397(10) 0.0909(12) Uani 1 1 d .
H5 H 1.0298 0.2306 -0.0780 0.109 Uiso 1 1 calc R
C26 C 0.5998(3) 0.0354(3) 0.09040(13) 0.0778(9) Uani 1 1 d .
H26A H 0.6280 -0.0030 0.0574 0.117 Uiso 1 1 calc R
H26B H 0.4983 0.0348 0.0889 0.117 Uiso 1 1 calc R
H26C H 0.6397 -0.0081 0.1231 0.117 Uiso 1 1 calc R
C20 C 1.0556(5) 0.4100(4) 0.24733(15) 0.1065(14) Uani 1 1 d .
H20A H 0.9949 0.4017 0.2772 0.128 Uiso 1 1 calc R
H20B H 1.1517 0.3899 0.2626 0.128 Uiso 1 1 calc R
C3 C 1.3368(4) 0.3567(4) -0.07845(14) 0.1016(13) Uani 1 1 d .
H3 H 1.3926 0.3972 -0.1021 0.122 Uiso 1 1 calc R
C4 C 1.2048(5) 0.3186(5) -0.09809(12) 0.1231(17) Uani 1 1 d .
H4 H 1.1706 0.3340 -0.1352 0.148 Uiso 1 1 calc R
C24 C 0.9871(5) -0.1110(3) 0.21556(15) 0.0986(12) Uani 1 1 d .
H24A H 0.8969 -0.1510 0.2146 0.148 Uiso 1 1 calc R
H24B H 1.0484 -0.1391 0.2474 0.148 Uiso 1 1 calc R
H24C H 1.0289 -0.1292 0.1818 0.148 Uiso 1 1 calc R
C23 C 0.9060(4) 0.0595(4) 0.27336(11) 0.1011(13) Uani 1 1 d .
H23A H 0.8886 0.1456 0.2736 0.152 Uiso 1 1 calc R
H23B H 0.9722 0.0382 0.3050 0.152 Uiso 1 1 calc R
H23C H 0.8186 0.0166 0.2755 0.152 Uiso 1 1 calc R
C21 C 1.0514(7) 0.5330(5) 0.22794(19) 0.140(2) Uani 1 1 d .
H21A H 1.1114 0.5414 0.1984 0.210 Uiso 1 1 calc R
H21B H 1.0841 0.5862 0.2584 0.210 Uiso 1 1 calc R
H21C H 0.9558 0.5540 0.2141 0.210 Uiso 1 1 calc R

loop_
_atom_site_aniso_label
_atom_site_aniso_U_11
_atom_site_aniso_U_22
_atom_site_aniso_U_33
_atom_site_aniso_U_23
_atom_site_aniso_U_13
_atom_site_aniso_U_12
O1 0.0678(13) 0.0562(11) 0.0654(10) 0.0012(8) 0.0175(8) 0.0196(9)
N1 0.0376(11) 0.0488(12) 0.0443(8) 0.0021(7) -0.0004(7) -0.0023(8)
C10 0.0379(12) 0.0447(14) 0.0456(10) -0.0007(8) 0.0030(8) 0.0032(9)
C9 0.0419(13) 0.0399(13) 0.0441(10) -0.0051(8) 0.0043(8) 0.0016(10)
C8 0.0391(12) 0.0441(13) 0.0467(10) -0.0060(9) 0.0038(8) -0.0020(9)
N2 0.0529(13) 0.0765(16) 0.0472(10) 0.0111(9) -0.0035(8) -0.0085(11)
C15 0.0523(15) 0.0468(14) 0.0491(11) -0.0032(9) 0.0029(9) 0.0019(11)
O3 0.0756(15) 0.0877(16) 0.0785(12) -0.0382(10) -0.0019(10) 0.0014(11)
C25 0.0369(13) 0.0732(19) 0.0537(11) 0.0091(10) 0.0031(9) 0.0012(11)
C18 0.0431(13) 0.0547(14) 0.0399(9) -0.0049(9) -0.0006(8) -0.0006(10)
C17 0.0380(13) 0.0534(15) 0.0467(10) -0.0044(9) 0.0003(9) 0.0000(10)
C7 0.0446(14) 0.0530(15) 0.0531(11) -0.0078(10) 0.0044(9) 0.0065(10)
O2 0.0859(16) 0.0923(17) 0.0767(12) 0.0186(11) 0.0064(10) 0.0377(13)
C11 0.0617(17) 0.0496(15) 0.0577(12) -0.0012(10) 0.0011(11) -0.0083(12)
C6 0.0443(14) 0.0697(17) 0.0477(11) -0.0031(10) 0.0093(9) 0.0160(12)
C16 0.0529(15) 0.0574(16) 0.0608(13) 0.0054(11) 0.0070(11) 0.0057(12)
C14 0.0552(16) 0.0717(19) 0.0524(12) -0.0087(12) -0.0027(10) 0.0004(13)
O4 0.0516(14) 0.146(2) 0.1161(17) -0.0492(15) -0.0142(12) -0.0206(14)
C22 0.0614(18) 0.091(2) 0.0498(12) 0.0142(12) -0.0086(11) -0.0098(15)
C1 0.0474(16) 0.084(2) 0.0600(13) 0.0151(12) 0.0054(11) 0.0092(14)
C2 0.0471(17) 0.107(3) 0.100(2) 0.0286(18) 0.0182(15) 0.0088(16)
C19 0.0563(17) 0.0679(18) 0.0520(12) -0.0073(11) -0.0092(11) -0.0022(13)
C12 0.072(2) 0.0660(18) 0.0683(15) 0.0211(13) -0.0024(13) -0.0101(14)
C13 0.0662(18) 0.089(2) 0.0462(11) 0.0095(12) -0.0045(11) -0.0068(15)
C27 0.0639(19) 0.110(3) 0.0791(17) -0.0005(17) 0.0243(14) 0.0119(18)
C5 0.0619(19) 0.163(4) 0.0476(13) 0.0012(16) 0.0053(12) 0.004(2)
C26 0.0561(18) 0.090(2) 0.0845(18) 0.0139(15) -0.0034(13) -0.0226(16)
C20 0.146(4) 0.088(3) 0.0804(19) -0.0351(19) -0.011(2) -0.006(2)
C3 0.076(2) 0.153(4) 0.0819(19) 0.039(2) 0.0355(18) 0.020(2)
C4 0.095(3) 0.222(5) 0.0543(16) 0.037(2) 0.0180(17) 0.024(3)
C24 0.104(3) 0.088(3) 0.096(2) 0.0322(19) -0.0258(19) -0.005(2)
C23 0.098(3) 0.152(4) 0.0532(15) 0.0110(17) 0.0067(15) -0.012(2)
C21 0.194(6) 0.096(4) 0.118(3) -0.024(3) -0.038(3) 0.003(3)

loop_
_atom_type_symbol
_atom_type_description
_atom_type_scat_dispersion_real
_atom_type_scat_dispersion_imag
_atom_type_scat_source
C C 0.0033 0.0016 'International Tables Vol C Tables 4.2.6.8 and 6.1.1.4'
H H 0.0000 0.0000 'International Tables Vol C Tables 4.2.6.8 and 6.1.1.4'
N N 0.0061 0.0033 'International Tables Vol C Tables 4.2.6.8 and 6.1.1.4'
O O 0.0106 0.0060 'International Tables Vol C Tables 4.2.6.8 and 6.1.1.4'

loop_
_geom_angle_atom_site_label_1
_geom_angle_atom_site_label_2
_geom_angle_atom_site_label_3
_geom_angle
C16 O1 C7 112.93(18)
C18 N1 C9 111.07(18)
C18 N1 C25 120.48(17)
C9 N1 C25 118.16(18)
C11 C10 C15 118.7(2)
C11 C10 C9 118.8(2)
C15 C10 C9 122.4(2)
N1 C9 C10 114.79(18)
N1 C9 C8 102.64(17)
C10 C9 C8 113.96(16)
N1 C9 H9 108.4
C10 C9 H9 108.4
C8 C9 H9 108.4
C9 C8 C7 115.21(17)
C9 C8 C17 104.77(16)
C7 C8 C17 103.81(19)
C9 C8 H8 110.9
C7 C8 H8 110.9
C17 C8 H8 110.9
C18 N2 C22 122.6(2)
C10 C15 C14 120.3(2)
C10 C15 H15 119.8
C14 C15 H15 119.8
C19 O3 C20 117.0(3)
N1 C25 C27 112.1(2)
N1 C25 C26 112.7(2)
C27 C25 C26 113.1(2)
N1 C25 H25 106.1
C27 C25 H25 106.1
C26 C25 H25 106.1
N2 C18 N1 122.4(2)
N2 C18 C17 130.4(2)
N1 C18 C17 107.27(18)
C16 C17 C19 109.0(2)
C16 C17 C18 112.2(2)
C19 C17 C18 116.30(18)
C16 C17 C8 104.70(17)
C19 C17 C8 110.0(2)
C18 C17 C8 103.99(17)
O1 C7 C6 108.1(2)
O1 C7 C8 105.87(17)
C6 C7 C8 113.6(2)
O1 C7 H7 109.7
C6 C7 H7 109.7
C8 C7 H7 109.7
C10 C11 C12 121.0(2)
C10 C11 H11 119.5
C12 C11 H11 119.5
C1 C6 C5 118.9(2)
C1 C6 C7 121.2(2)
C5 C6 C7 119.9(2)
O2 C16 O1 121.6(2)
O2 C16 C17 128.8(2)
O1 C16 C17 109.5(2)
C13 C14 C15 120.1(2)
C13 C14 H14 120.0
C15 C14 H14 120.0
N2 C22 C23 107.3(3)
N2 C22 C24 109.3(2)
C23 C22 C24 111.7(3)
N2 C22 H22 109.5
C23 C22 H22 109.5
C24 C22 H22 109.5
C6 C1 C2 120.8(2)
C6 C1 H1 119.6
C2 C1 H1 119.6
C3 C2 C1 120.0(3)
C3 C2 H2 120.0
C1 C2 H2 120.0
O4 C19 O3 125.2(3)
O4 C19 C17 122.6(2)
O3 C19 C17 112.1(2)
C13 C12 C11 119.5(3)
C13 C12 H12 120.2
C11 C12 H12 120.2
C12 C13 C14 120.3(2)
C12 C13 H13 119.9
C14 C13 H13 119.9
C25 C27 H27A 109.5
C25 C27 H27B 109.5
H27A C27 H27B 109.5
C25 C27 H27C 109.5
H27A C27 H27C 109.5
H27B C27 H27C 109.5
C6 C5 C4 118.9(3)
C6 C5 H5 120.6
C4 C5 H5 120.6
C25 C26 H26A 109.5
C25 C26 H26B 109.5
H26A C26 H26B 109.5
C25 C26 H26C 109.5
H26A C26 H26C 109.5
H26B C26 H26C 109.5
C21 C20 O3 111.7(3)
C21 C20 H20A 109.3
O3 C20 H20A 109.3
C21 C20 H20B 109.3
O3 C20 H20B 109.3
H20A C20 H20B 107.9
C2 C3 C4 119.9(3)
C2 C3 H3 120.0
C4 C3 H3 120.0
C5 C4 C3 121.4(3)
C5 C4 H4 119.3
C3 C4 H4 119.3
C22 C24 H24A 109.5
C22 C24 H24B 109.5
H24A C24 H24B 109.5
C22 C24 H24C 109.5
H24A C24 H24C 109.5
H24B C24 H24C 109.5
C22 C23 H23A 109.5
C22 C23 H23B 109.5
H23A C23 H23B 109.5
C22 C23 H23C 109.5
H23A C23 H23C 109.5
H23B C23 H23C 109.5
C20 C21 H21A 109.5
C20 C21 H21B 109.5
H21A C21 H21B 109.5
C20 C21 H21C 109.5
H21A C21 H21C 109.5
H21B C21 H21C 109.5

loop_
_geom_bond_atom_site_label_1
_geom_bond_atom_site_label_2
_geom_bond_distance
O1 C16 1.335(3)
O1 C7 1.455(3)
N1 C18 1.398(3)
N1 C9 1.451(3)
N1 C25 1.469(3)
C10 C11 1.373(4)
C10 C15 1.383(3)
C10 C9 1.514(3)
C9 C8 1.522(3)
C9 H9 0.9800
C8 C7 1.539(3)
C8 C17 1.529(3)
C8 H8 0.9800
N2 C18 1.251(3)
N2 C22 1.469(3)
C15 C14 1.384(3)
C15 H15 0.9300
O3 C19 1.308(3)
O3 C20 1.473(4)
C25 C27 1.526(4)
C25 C26 1.499(4)
C25 H25 0.9800
C18 C17 1.530(3)
C17 C16 1.519(4)
C17 C19 1.527(3)
C7 C6 1.497(3)
C7 H7 0.9800
O2 C16 1.188(3)
C11 C12 1.381(4)
C11 H11 0.9300
C6 C1 1.378(4)
C6 C5 1.377(4)
C14 C13 1.363(4)
C14 H14 0.9300
O4 C19 1.183(3)
C22 C23 1.504(4)
C22 C24 1.517(5)
C22 H22 0.9800
C1 C2 1.376(4)
C1 H1 0.9300
C2 C3 1.347(5)
C2 H2 0.9300
C12 C13 1.374(4)
C12 H12 0.9300
C13 H13 0.9300
C27 H27A 0.9600
C27 H27B 0.9600
C27 H27C 0.9600
C5 C4 1.385(5)
C5 H5 0.9300
C26 H26A 0.9600
C26 H26B 0.9600
C26 H26C 0.9600
C20 C21 1.429(6)
C20 H20A 0.9700
C20 H20B 0.9700
C3 C4 1.356(6)
C3 H3 0.9300
C4 H4 0.9300
C24 H24A 0.9600
C24 H24B 0.9600
C24 H24C 0.9600
C23 H23A 0.9600
C23 H23B 0.9600
C23 H23C 0.9600
C21 H21A 0.9600
C21 H21B 0.9600
C21 H21C 0.9600
